data_4116954
loop_
_publ_author_name
'Roger C. Helgeson'
'Carolyn B. Knobler'
'Donald J. Cram'

_publ_section_title
;
 Correlations of Structure with Binding Ability Involving Nine
 Hemicarcerand Hosts and Twenty-Four Guests1
;
_journal_name_full 'Journal of the American Chemical Society'
_journal_page_first 3229
_journal_page_last 3244
_journal_paper_doi 10.1021/ja963379r
_journal_volume 119
_journal_year 1997
_chemical_formula_sum 'C164 H196 O26'
_chemical_formula_weight 2583.21
_chemical_name_common 'PE, 4-MeC6H4OMe'
_chemical_name_systematic
; 
 ? 
;
_space_group_IT_number 2
_symmetry_cell_setting triclinic
_symmetry_space_group_name_Hall '-P 1'
_symmetry_space_group_name_H-M 'P -1'
_atom_sites_solution_hydrogens geom
_atom_sites_solution_primary direct
_atom_sites_solution_secondary difmap
_audit_creation_method SHELXL
_cell_angle_alpha 113.69(3)
_cell_angle_beta 93.69(5)
_cell_angle_gamma 95.32(5)
_cell_formula_units_Z 1
_cell_length_a 15.480(10)
_cell_length_b 17.349(6)
_cell_length_c 14.551(7)
_cell_measurement_temperature 175(2)
_cell_volume 3541(3)
_computing_data_collection 'UCLA Crystallographic Package'
_computing_molecular_graphics PLUTO
_computing_structure_refinement 'SHELXL-93 (Sheldrick, 1993)'
_computing_structure_solution 'SHELXS-86 (Sheldrick, 1990)'
_diffrn_ambient_temperature 175(2)
_diffrn_measurement_device 'Rigaku diffractometer'
_diffrn_measurement_method 'theta-2theta scans'
_diffrn_radiation_monochromator graphite
_diffrn_radiation_source 'fine-focus sealed tube'
_diffrn_radiation_type CuK\a
_diffrn_radiation_wavelength 1.54180
_diffrn_reflns_av_R_equivalents 0.0000
_diffrn_reflns_av_sigmaI/netI 0.0957
_diffrn_reflns_limit_h_max 17
_diffrn_reflns_limit_h_min 0
_diffrn_reflns_limit_k_max 19
_diffrn_reflns_limit_k_min -19
_diffrn_reflns_limit_l_max 16
_diffrn_reflns_limit_l_min -16
_diffrn_reflns_number 10538
_diffrn_reflns_theta_max 60.15
_diffrn_reflns_theta_min 2.81
_diffrn_standards_interval_count 147
_diffrn_standards_number 3
_exptl_absorpt_coefficient_mu 0.643
_exptl_crystal_colour colorless
_exptl_crystal_density_diffrn 1.211
_exptl_crystal_description paralellepiped
_exptl_crystal_F_000 1388
_exptl_crystal_size_max 0.28
_exptl_crystal_size_mid 0.28
_exptl_crystal_size_min 0.28
_refine_diff_density_max 1.095
_refine_diff_density_min -0.840
_refine_diff_density_rms 0.131
_refine_ls_extinction_coef 0.0038(7)
_refine_ls_extinction_expression Fc^*^=kFc[1+0.001xFc^2^\l^3^/sin(2\q)]^-1/4^
_refine_ls_extinction_method SHELXL
_refine_ls_goodness_of_fit_all 1.049
_refine_ls_goodness_of_fit_obs 1.160
_refine_ls_matrix_type full
_refine_ls_number_parameters 431
_refine_ls_number_reflns 10536
_refine_ls_number_restraints 12
_refine_ls_restrained_S_all 1.051
_refine_ls_restrained_S_obs 1.162
_refine_ls_R_factor_all 0.2454
_refine_ls_R_factor_obs 0.1763
_refine_ls_shift/esd_max -0.688
_refine_ls_shift/esd_mean 0.052
_refine_ls_structure_factor_coef Fsqd
_refine_ls_weighting_details 'w=1/[\s^2^(Fo^2^)+(0.2642P)^2^+20.2131P] where P=(Fo^2^+2Fc^2^)/3'
_refine_ls_weighting_scheme calc
_refine_ls_wR_factor_all 0.5102
_refine_ls_wR_factor_obs 0.4360
_reflns_number_observed 6188
_reflns_number_total 10538
_reflns_observed_criterion >2sigma(I)
_cod_data_source_file ja963379r_3.cif
_cod_data_source_block structure52
_cod_depositor_comments
;
The following automatic conversions were performed:

'_refine_ls_weighting_scheme' value 'calc
w=1/[\s^2^(Fo^2^)+(0.2642P)^2^+20.2131P] where P=(Fo^2^+2Fc^2^)/3'
was changed to 'calc'. New tag '_refine_ls_weighting_details' was
created. The value of the new tag was set to
'w=1/[\s^2^(Fo^2^)+(0.2642P)^2^+20.2131P] where P=(Fo^2^+2Fc^2^)/3'.

Automatic conversion script
Id: cif_fix_values 3143 2015-03-26 13:38:13Z robertas 
;
_cod_original_cell_volume 3540.9(31)
_cod_database_code 4116954

loop_
_symmetry_equiv_pos_as_xyz
'x, y, z'
'-x, -y, -z'

loop_
_atom_site_label
_atom_site_type_symbol
_atom_site_fract_x
_atom_site_fract_y
_atom_site_fract_z
_atom_site_U_iso_or_equiv
_atom_site_thermal_displace_type
_atom_site_occupancy
_atom_site_calc_flag
_atom_site_refinement_flags
_atom_site_disorder_group
O1 O 1.1401(4) 0.4042(4) 0.1451(5) 0.063(2) Uiso 1 d . .
C2 C 1.1903(6) 0.3851(6) 0.0598(7) 0.056(2) Uiso 1 d . .
H2A H 1.1647(6) 0.4048(6) 0.0120(7) 0.067 Uiso 1 calc R .
H2B H 1.1911(6) 0.3243(6) 0.0257(7) 0.067 Uiso 1 calc R .
C3 C 1.2805(6) 0.4292(5) 0.0996(7) 0.046(2) Uiso 1 d . .
C4 C 1.3428(6) 0.4150(6) 0.0320(7) 0.054(2) Uiso 1 d . .
H4 H 1.3276(6) 0.3792(6) -0.0357(7) 0.064 Uiso 1 calc R .
C5 C 1.4286(6) 0.4549(6) 0.0664(7) 0.055(2) Uiso 1 d . .
H5 H 1.4703(6) 0.4444(6) 0.0212(7) 0.066 Uiso 1 calc R .
C6 C 1.4523(6) 0.5093(6) 0.1661(7) 0.051(2) Uiso 1 d . .
H6 H 1.5091(6) 0.5367(6) 0.1878(7) 0.061 Uiso 1 calc R .
C7 C 1.3894(6) 0.5227(6) 0.2340(7) 0.047(2) Uiso 1 d . .
C8 C 1.3053(6) 0.4831(5) 0.1995(7) 0.047(2) Uiso 1 d . .
H8 H 1.2638(6) 0.4929(5) 0.2451(7) 0.057 Uiso 1 calc R .
C9 C 1.4145(6) 0.5825(6) 0.3429(7) 0.058(2) Uiso 1 d . .
H9A H 1.4595(6) 0.5618(6) 0.3732(7) 0.069 Uiso 1 calc R .
H9B H 1.4369(6) 0.6384(6) 0.3481(7) 0.069 Uiso 1 calc R .
O10 O 1.3386(4) 0.5866(4) 0.3928(5) 0.066(2) Uiso 1 d . .
C11 C 0.6524(6) 0.3626(6) 0.5034(7) 0.052(2) Uiso 1 d . .
C12 C 0.6804(6) 0.2835(6) 0.4706(7) 0.052(2) Uiso 1 d . .
C13 C 0.6790(6) 0.2338(6) 0.3683(7) 0.053(2) Uiso 1 d . .
C14 C 0.6482(6) 0.2669(6) 0.3014(7) 0.050(2) Uiso 1 d . .
H14 H 0.6468(6) 0.2341(6) 0.2326(7) 0.060 Uiso 1 calc R .
C15 C 0.6193(6) 0.3463(6) 0.3319(7) 0.048(2) Uiso 1 d . .
C16 C 0.6211(6) 0.3940(6) 0.4363(7) 0.056(2) Uiso 1 d . .
O17 O 0.5886(4) 0.4701(4) 0.4687(5) 0.062(2) Uiso 1 d . .
C18P C 0.6368(12) 0.5409(12) 0.5504(15) 0.051(4) Uiso 0.50 d P 1
H18P H 0.6981(12) 0.5336(12) 0.5535(15) 0.062 Uiso 0.50 calc PR 1
H18P H 0.6158(12) 0.5456(12) 0.6136(15) 0.062 Uiso 0.50 calc PR 1
C19P C 0.6251(12) 0.6191(11) 0.5339(14) 0.048(4) Uiso 0.50 d P 1
H19P H 0.5633(12) 0.6199(11) 0.5192(14) 0.057 Uiso 0.50 calc PR 1
H19P H 0.6459(12) 0.6683(11) 0.5960(14) 0.057 Uiso 0.50 calc PR 1
C20P C 0.6713(12) 0.6265(13) 0.4510(14) 0.048(4) Uiso 0.50 d P 1
H20P H 0.6695(12) 0.6827(13) 0.4523(14) 0.057 Uiso 0.50 calc PR 1
H20P H 0.7320(12) 0.6185(13) 0.4599(14) 0.057 Uiso 0.50 calc PR 1
C18E C 0.6629(27) 0.5395(26) 0.4933(34) 0.138(13) Uiso 0.50 d P 2
H18E H 0.6616(27) 0.5767(26) 0.5637(34) 0.166 Uiso 0.50 calc PR 2
H18E H 0.7155(27) 0.5126(26) 0.4903(34) 0.166 Uiso 0.50 calc PR 2
C19E C 0.6751(28) 0.5862(30) 0.4502(33) 0.136(14) Uiso 0.50 d P 2
H19E H 0.7370(28) 0.5926(30) 0.4433(33) 0.163 Uiso 0.50 calc PR 2
H19E H 0.6610(28) 0.6416(30) 0.4936(33) 0.163 Uiso 0.50 calc PR 2
O21 O 0.6289(4) 0.5619(4) 0.3539(5) 0.058(2) Uiso 1 d . .
C22 C 0.6787(6) 0.5164(6) 0.2791(7) 0.049(2) Uiso 1 d . .
C23 C 0.6586(6) 0.4286(6) 0.2286(7) 0.049(2) Uiso 1 d . .
C24 C 0.7077(6) 0.3873(6) 0.1514(7) 0.053(2) Uiso 1 d . .
H24 H 0.6952(6) 0.3286(6) 0.1170(7) 0.063 Uiso 1 calc R .
C25 C 0.7755(6) 0.4291(6) 0.1221(7) 0.051(2) Uiso 1 d . .
C26 C 0.7938(6) 0.5160(6) 0.1763(7) 0.051(2) Uiso 1 d . .
C27 C 0.7474(6) 0.5604(6) 0.2548(7) 0.048(2) Uiso 1 d . .
O28 O 1.2313(4) 0.3545(4) 0.6902(5) 0.052(2) Uiso 1 d . .
C29 C 1.2591(7) 0.3002(7) 0.7330(8) 0.064(3) Uiso 1 d . .
H29A H 1.2382(7) 0.3150(7) 0.7986(8) 0.077 Uiso 1 calc R .
H29B H 1.3224(7) 0.3069(7) 0.7424(8) 0.077 Uiso 1 calc R .
C30 C 1.2252(6) 0.2111(6) 0.6661(7) 0.049(2) Uiso 1 d . .
C31 C 1.2550(7) 0.1450(7) 0.6833(8) 0.063(3) Uiso 1 d . .
H31 H 1.2983(7) 0.1567(7) 0.7361(8) 0.075 Uiso 1 calc R .
C32 C 1.2214(7) 0.0616(7) 0.6232(8) 0.064(3) Uiso 1 d . .
H32 H 1.2418(7) 0.0177(7) 0.6359(8) 0.076 Uiso 1 calc R .
C33 C 1.1569(6) 0.0436(7) 0.5434(8) 0.060(2) Uiso 1 d . .
H33 H 1.1348(6) -0.0124(7) 0.5021(8) 0.072 Uiso 1 calc R .
C34 C 1.1259(6) 0.1092(6) 0.5257(7) 0.049(2) Uiso 1 d . .
C35 C 1.1586(6) 0.1913(6) 0.5868(7) 0.049(2) Uiso 1 d . .
H35 H 1.1362(6) 0.2351(6) 0.5756(7) 0.059 Uiso 1 calc R .
C36 C 1.0561(6) 0.0879(6) 0.4393(7) 0.057(2) Uiso 1 d . .
H36A H 1.0811(6) 0.0672(6) 0.3757(7) 0.069 Uiso 1 calc R .
H36B H 1.0117(6) 0.0441(6) 0.4381(7) 0.069 Uiso 1 calc R .
O37 O 1.0183(5) 0.1639(4) 0.4537(5) 0.068(2) Uiso 1 d . .
O38 O 0.8606(4) 0.5595(4) 0.1498(5) 0.065(2) Uiso 1 d . .
C39P C 0.9247(12) 0.6213(13) 0.2234(15) 0.057(5) Uiso 0.50 d P 1
H39P H 0.9325(12) 0.6089(13) 0.2825(15) 0.068 Uiso 0.50 calc PR 1
H39P H 0.9068(12) 0.6774(13) 0.2440(15) 0.068 Uiso 0.50 calc PR 1
C40P C 1.0094(13) 0.6174(13) 0.1749(16) 0.059(5) Uiso 0.50 d P 1
H40P H 1.0501(13) 0.6674(13) 0.2161(16) 0.071 Uiso 0.50 calc PR 1
H40P H 0.9976(13) 0.6182(13) 0.1090(16) 0.071 Uiso 0.50 calc PR 1
C41P C 1.0524(16) 0.5366(14) 0.1626(17) 0.058(5) Uiso 0.50 d P 1
H41P H 1.1125(16) 0.5431(14) 0.1489(17) 0.070 Uiso 0.50 calc PR 1
H41P H 1.0517(16) 0.5272(14) 0.2240(17) 0.070 Uiso 0.50 calc PR 1
C39E C 0.9428(17) 0.5671(19) 0.2188(21) 0.087(7) Uiso 0.50 d P 2
H39E H 0.9558(17) 0.6243(19) 0.2712(21) 0.105 Uiso 0.50 calc PR 2
H39E H 0.9345(17) 0.5279(19) 0.2508(21) 0.105 Uiso 0.50 calc PR 2
C40E C 1.0165(19) 0.5462(18) 0.1536(20) 0.076(7) Uiso 0.50 d P 2
H40E H 1.0246(19) 0.5867(18) 0.1234(20) 0.091 Uiso 0.50 calc PR 2
H40E H 1.0700(19) 0.5518(18) 0.1956(20) 0.091 Uiso 0.50 calc PR 2
O42 O 1.0012(4) 0.4643(4) 0.0773(5) 0.065(2) Uiso 1 d . .
C43 C 0.9878(6) 0.3918(6) 0.0935(7) 0.056(2) Uiso 1 d . .
C44 C 0.9047(6) 0.3480(6) 0.0740(7) 0.051(2) Uiso 1 d . .
C45 C 0.8945(6) 0.2711(6) 0.0823(7) 0.055(2) Uiso 1 d . .
H45 H 0.8386(6) 0.2414(6) 0.0686(7) 0.066 Uiso 1 calc R .
C46 C 0.9631(6) 0.2358(6) 0.1099(7) 0.053(2) Uiso 1 d . .
C47 C 1.0455(6) 0.2828(6) 0.1310(8) 0.058(2) Uiso 1 d . .
C48 C 1.0576(6) 0.3593(6) 0.1237(8) 0.059(2) Uiso 1 d . .
O49 O 1.1162(5) 0.2476(5) 0.1535(6) 0.078(2) Uiso 1 d . .
C50P C 1.1806(15) 0.2933(14) 0.2278(17) 0.066(5) Uiso 0.50 d P 1
H50P H 1.1604(15) 0.3439(14) 0.2757(17) 0.079 Uiso 0.50 calc PR 1
H50P H 1.2304(15) 0.3104(14) 0.2000(17) 0.079 Uiso 0.50 calc PR 1
C51P C 1.2064(14) 0.2359(14) 0.2806(17) 0.066(5) Uiso 0.50 d P 1
H51P H 1.2224(14) 0.1839(14) 0.2305(17) 0.079 Uiso 0.50 calc PR 1
H51P H 1.2573(14) 0.2646(14) 0.3291(17) 0.079 Uiso 0.50 calc PR 1
C52P C 1.1379(12) 0.2144(12) 0.3319(14) 0.052(4) Uiso 0.50 d P 1
H52P H 1.1631(12) 0.1937(12) 0.3790(14) 0.063 Uiso 0.50 calc PR 1
H52P H 1.1131(12) 0.2655(12) 0.3708(14) 0.063 Uiso 0.50 calc PR 1
C50E C 1.1367(23) 0.2867(22) 0.2705(26) 0.113(10) Uiso 0.50 d P 2
H50E H 1.1982(23) 0.2830(22) 0.2826(26) 0.136 Uiso 0.50 calc PR 2
H50E H 1.1321(23) 0.3467(22) 0.2916(26) 0.136 Uiso 0.50 calc PR 2
C51E C 1.0978(33) 0.2652(30) 0.3409(38) 0.172(17) Uiso 0.50 d P 2
H51E H 1.0463(33) 0.2931(30) 0.3606(38) 0.206 Uiso 0.50 calc PR 2
H51E H 1.1381(33) 0.2777(30) 0.4005(38) 0.206 Uiso 0.50 calc PR 2
O53 O 1.0706(5) 0.1532(5) 0.2676(6) 0.085(2) Uiso 1 d . .
C54 C 0.9832(7) 0.1562(7) 0.2878(8) 0.062(3) Uiso 1 d . .
C55 C 0.9220(6) 0.1509(6) 0.2092(8) 0.057(2) Uiso 1 d . .
C56 C 0.8349(6) 0.1478(6) 0.2281(7) 0.055(2) Uiso 1 d . .
H56 H 0.7930(6) 0.1441(6) 0.1772(7) 0.066 Uiso 1 calc R .
C57 C 0.8061(6) 0.1499(6) 0.3167(7) 0.055(2) Uiso 1 d . .
C58 C 0.8720(6) 0.1538(6) 0.3912(8) 0.058(2) Uiso 1 d . .
C59 C 0.9572(7) 0.1573(7) 0.3749(8) 0.061(3) Uiso 1 d . .
O60 O 0.8438(5) 0.1494(5) 0.4778(5) 0.067(2) Uiso 1 d . .
C61P C 0.8945(14) 0.2106(13) 0.5713(15) 0.053(5) Uiso 0.50 d P 1
H61P H 0.9238(14) 0.2582(13) 0.5614(15) 0.063 Uiso 0.50 calc PR 1
H61P H 0.9376(14) 0.1841(13) 0.5957(15) 0.063 Uiso 0.50 calc PR 1
C62P C 0.8235(13) 0.2400(13) 0.6467(16) 0.057(5) Uiso 0.50 d P 1
H62P H 0.7864(13) 0.1905(13) 0.6435(16) 0.069 Uiso 0.50 calc PR 1
H62P H 0.8521(13) 0.2699(13) 0.7150(16) 0.069 Uiso 0.50 calc PR 1
C63P C 0.7703(13) 0.2951(12) 0.6224(15) 0.054(5) Uiso 0.50 d P 1
H63P H 0.7414(13) 0.3265(12) 0.6808(15) 0.065 Uiso 0.50 calc PR 1
H63P H 0.8079(13) 0.3358(12) 0.6079(15) 0.065 Uiso 0.50 calc PR 1
C61E C 0.8504(22) 0.2173(18) 0.5801(23) 0.089(8) Uiso 0.50 d P 2
H61E H 0.9111(22) 0.2377(18) 0.6068(23) 0.107 Uiso 0.50 calc PR 2
H61E H 0.8223(22) 0.1967(18) 0.6250(23) 0.107 Uiso 0.50 calc PR 2
C62E C 0.8033(20) 0.2902(20) 0.5701(27) 0.106(9) Uiso 0.50 d P 2
H62E H 0.8104(20) 0.3398(20) 0.6338(27) 0.127 Uiso 0.50 calc PR 2
H62E H 0.8259(20) 0.3062(20) 0.5188(27) 0.127 Uiso 0.50 calc PR 2
O64 O 0.7070(5) 0.2511(5) 0.5396(6) 0.071(2) Uiso 1 d . .
C65 C 0.7099(6) 0.1463(6) 0.3318(7) 0.053(2) Uiso 1 d . .
H65 H 0.7036(6) 0.1271(6) 0.3861(7) 0.063 Uiso 1 calc R .
C66 C 0.6520(6) 0.0799(6) 0.2378(7) 0.056(2) Uiso 1 d . .
H66A H 0.6544(6) 0.0988(6) 0.1836(7) 0.067 Uiso 1 calc R .
H66B H 0.6768(6) 0.0269(6) 0.2165(7) 0.067 Uiso 1 calc R .
C67 C 0.5585(7) 0.0627(7) 0.2510(8) 0.066(3) Uiso 1 d . .
H67A H 0.5347(7) 0.1162(7) 0.2780(8) 0.079 Uiso 1 calc R .
H67B H 0.5554(7) 0.0384(7) 0.3005(8) 0.079 Uiso 1 calc R .
C68 C 0.5020(7) 0.0033(7) 0.1551(8) 0.069(3) Uiso 1 d . .
H68A H 0.5034(7) 0.0287(7) 0.1066(8) 0.083 Uiso 1 calc R .
H68B H 0.5273(7) -0.0493(7) 0.1267(8) 0.083 Uiso 1 calc R .
C69 C 0.4094(8) -0.0169(8) 0.1682(10) 0.083(3) Uiso 1 d . .
H69A H 0.3840(8) 0.0354(8) 0.1984(10) 0.099 Uiso 1 calc R .
H69B H 0.4071(8) -0.0450(8) 0.2138(10) 0.099 Uiso 1 calc R .
C70 C 0.3555(10) -0.0746(10) 0.0665(12) 0.107(5) Uiso 1 d . .
H70A H 0.2954(16) -0.0829(59) 0.0770(18) 0.160 Uiso 1 calc R .
H70B H 0.3772(48) -0.1285(26) 0.0395(43) 0.160 Uiso 1 calc R .
H70C H 0.3605(59) -0.0484(34) 0.0199(29) 0.160 Uiso 1 calc R .
C71 C 0.9503(7) 0.1478(6) 0.1097(8) 0.061(3) Uiso 1 d . .
H71 H 1.0083(7) 0.1291(6) 0.1058(8) 0.074 Uiso 1 calc R .
C72 C 0.8935(7) 0.0826(7) 0.0165(8) 0.068(3) Uiso 1 d . .
H72A H 0.8331(7) 0.0923(7) 0.0238(8) 0.081 Uiso 1 calc R .
H72B H 0.8984(7) 0.0266(7) 0.0142(8) 0.081 Uiso 1 calc R .
C73 C 0.9161(8) 0.0833(8) -0.0866(10) 0.083(3) Uiso 1 d . .
H73A H 0.8815(8) 0.0346(8) -0.1403(10) 0.100 Uiso 1 calc R .
H73B H 0.8970(8) 0.1337(8) -0.0905(10) 0.100 Uiso 1 calc R .
C74 C 1.0065(10) 0.0815(11) -0.1077(12) 0.108(5) Uiso 1 d . .
H74A H 1.0224(10) 0.0266(11) -0.1157(12) 0.129 Uiso 1 calc R .
H74B H 1.0422(10) 0.1238(11) -0.0486(12) 0.129 Uiso 1 calc R .
C75 C 1.0312(13) 0.0966(12) -0.1972(15) 0.133(6) Uiso 1 d . .
H75A H 0.9884(13) 0.0630(12) -0.2546(15) 0.159 Uiso 1 calc R .
H75B H 1.0873(13) 0.0771(12) -0.2134(15) 0.159 Uiso 1 calc R .
C76 C 1.0369(14) 0.1904(14) -0.1811(17) 0.155(7) Uiso 1 d . .
H76A H 1.0498(114) 0.1953(20) -0.2423(43) 0.232 Uiso 1 calc R .
H76B H 1.0823(78) 0.2235(22) -0.1278(92) 0.232 Uiso 1 calc R .
H76C H 0.9821(40) 0.2108(35) -0.1631(131) 0.232 Uiso 1 calc R .
C77 C 0.8268(6) 0.3810(6) 0.0347(7) 0.058(2) Uiso 1 d . .
H77 H 0.8520(6) 0.4225(6) 0.0107(7) 0.069 Uiso 1 calc R .
C78 C 0.7705(6) 0.3122(6) -0.0544(7) 0.057(2) Uiso 1 d . .
H78A H 0.8079(6) 0.2780(6) -0.1012(7) 0.069 Uiso 1 calc R .
H78B H 0.7361(6) 0.2755(6) -0.0308(7) 0.069 Uiso 1 calc R .
C79 C 0.7109(8) 0.3463(8) -0.1085(9) 0.078(3) Uiso 1 d . .
H79A H 0.7457(8) 0.3731(8) -0.1434(9) 0.094 Uiso 1 calc R .
H79B H 0.6835(8) 0.3903(8) -0.0587(9) 0.094 Uiso 1 calc R .
C80 C 0.6393(7) 0.2821(8) -0.1850(9) 0.075(3) Uiso 1 d . .
H80A H 0.6177(7) 0.3048(8) -0.2317(9) 0.091 Uiso 1 calc R .
H80B H 0.6632(7) 0.2304(8) -0.2234(9) 0.091 Uiso 1 calc R .
C81 C 0.5650(10) 0.2621(10) -0.1331(12) 0.106(4) Uiso 1 d . .
H81A H 0.5865(10) 0.2357(10) -0.0902(12) 0.127 Uiso 1 calc R .
H81B H 0.5453(10) 0.3148(10) -0.0900(12) 0.127 Uiso 1 calc R .
C82 C 0.4904(11) 0.2059(11) -0.2021(13) 0.124(5) Uiso 1 d . .
H82A H 0.4486(41) 0.1910(69) -0.1640(16) 0.186 Uiso 1 calc R .
H82B H 0.5100(17) 0.1554(39) -0.2489(65) 0.186 Uiso 1 calc R .
H82C H 0.4635(54) 0.2346(32) -0.2384(74) 0.186 Uiso 1 calc R .
C83 C 0.5845(6) 0.3796(6) 0.2565(7) 0.049(2) Uiso 1 d . .
H83 H 0.5456(6) 0.4208(6) 0.2914(7) 0.059 Uiso 1 calc R .
C84 C 0.5291(6) 0.3108(6) 0.1637(7) 0.053(2) Uiso 1 d . .
H84A H 0.5135(6) 0.3346(6) 0.1159(7) 0.064 Uiso 1 calc R .
H84B H 0.5634(6) 0.2651(6) 0.1311(7) 0.064 Uiso 1 calc R .
C85 C 0.4475(8) 0.2754(8) 0.1911(9) 0.078(3) Uiso 1 d . .
H85A H 0.4631(8) 0.2582(8) 0.2451(9) 0.094 Uiso 1 calc R .
H85B H 0.4106(8) 0.3200(8) 0.2168(9) 0.094 Uiso 1 calc R .
C86 C 0.3966(10) 0.2016(11) 0.1056(13) 0.114(5) Uiso 1 d D .
H86A H 0.4147(10) 0.2046(11) 0.0444(13) 0.137 Uiso 0.50 calc PR 1
H86B H 0.4170(10) 0.1513(11) 0.1084(13) 0.137 Uiso 0.50 calc PR 1
C87 C 0.3022(13) 0.1849(16) 0.0904(16) 0.079(6) Uiso 0.50 d PD 1
H87A H 0.2781(13) 0.2383(16) 0.1144(16) 0.095 Uiso 0.50 calc PR 1
H87B H 0.2824(13) 0.1541(16) 0.1295(16) 0.095 Uiso 0.50 calc PR 1
C87' C 0.3440(13) 0.2103(13) 0.0341(16) 0.067(5) Uiso 0.50 d PD 2
C88 C 0.2694(12) 0.1335(11) -0.0203(13) 0.134(6) Uiso 1 d D .
H88A H 0.2080(22) 0.1356(77) -0.0308(23) 0.201 Uiso 1 calc R 1
H88B H 0.2796(86) 0.0756(22) -0.0394(31) 0.201 Uiso 1 calc R 1
H88C H 0.2998(67) 0.1568(56) -0.0607(15) 0.201 Uiso 1 calc R 1
C1S C 0.4648(20) 1.1682(19) 0.5057(22) 0.190(10) Uiso 1 d . .
C2S C 0.4688(19) 1.0763(19) 0.5010(20) 0.174(9) Uiso 1 d . .
C3S C 0.4445(16) 0.9316(15) 0.4757(18) 0.156(8) Uiso 1 d . .
C4S C 0.4133(15) 1.0077(17) 0.4738(18) 0.153(7) Uiso 1 d . .
C5S C 0.3930(41) 1.1493(36) 0.4694(45) 0.189(20) Uiso 0.50 d P .
C8X C 1.1198(45) 0.6212(51) 0.7058(43) 0.270(16) Uiso 0.50 d PD .
O7X O 1.1271(40) 0.6059(36) 0.6052(44) 0.270(16) Uiso 0.50 d PD .
C1X C 1.0601(40) 0.5452(64) 0.5410(44) 0.455(37) Uiso 0.50 d PGD .
C2X C 1.0708(47) 0.5010(58) 0.4398(43) 0.455(37) Uiso 0.50 d PGD .
C3X C 0.9998(53) 0.4516(54) 0.3715(41) 0.455(37) Uiso 0.50 d PGD .
C4X C 0.9180(49) 0.4463(51) 0.4043(47) 0.455(37) Uiso 0.50 d PGD .
C5X C 0.9072(41) 0.4906(57) 0.5055(51) 0.455(37) Uiso 0.50 d PGD .
C6X C 0.9782(39) 0.5400(65) 0.5739(47) 0.455(37) Uiso 0.50 d PGD .
C9X C 0.8501(59) 0.3729(52) 0.3392(51) 0.270(16) Uiso 0.50 d PD .

loop_
_atom_type_symbol
_atom_type_description
_atom_type_scat_dispersion_real
_atom_type_scat_dispersion_imag
_atom_type_scat_source
C C 0.0181 0.0091 'International Tables Vol C Tables 4.2.6.8 and 6.1.1.4'
H H 0.0000 0.0000 'International Tables Vol C Tables 4.2.6.8 and 6.1.1.4'
O O 0.0492 0.0322 'International Tables Vol C Tables 4.2.6.8 and 6.1.1.4'

loop_
_geom_angle_atom_site_label_1
_geom_angle_atom_site_label_2
_geom_angle_atom_site_label_3
_geom_angle
_geom_angle_site_symmetry_1
_geom_angle_site_symmetry_3
C48 O1 C2 115.1(7) . .
O1 C2 C3 107.3(8) . .
C8 C3 C4 118.5(8) . .
C8 C3 C2 123.6(8) . .
C4 C3 C2 117.8(8) . .
C3 C4 C5 119.7(9) . .
C6 C5 C4 121.2(9) . .
C5 C6 C7 118.8(9) . .
C8 C7 C6 119.5(8) . .
C8 C7 C9 121.2(8) . .
C6 C7 C9 119.3(8) . .
C7 C8 C3 122.2(8) . .
O10 C9 C7 107.3(8) . .
C11 O10 C9 117.1(7) 2_766 .
C16 C11 C12 121.6(9) . .
C16 C11 O10 119.9(8) . 2_766
C12 C11 O10 118.5(8) . 2_766
C11 C12 C13 120.4(9) . .
C11 C12 O64 120.5(8) . .
C13 C12 O64 119.0(8) . .
C12 C13 C14 117.3(9) . .
C12 C13 C65 120.6(8) . .
C14 C13 C65 122.1(8) . .
C15 C14 C13 123.7(9) . .
C14 C15 C16 116.9(8) . .
C14 C15 C83 122.2(8) . .
C16 C15 C83 120.8(8) . .
O17 C16 C11 121.5(9) . .
O17 C16 C15 118.4(8) . .
C11 C16 C15 120.0(9) . .
C16 O17 C18P 118.4(10) . .
C16 O17 C18E 108.6(18) . .
O17 C18P C19P 108.3(15) . .
C20P C19P C18P 114.4(16) . .
O21 C20P C19P 109.2(14) . .
C19E C18E O17 126.7(41) . .
C18E C19E O21 117.8(41) . .
C22 O21 C19E 110.1(19) . .
C22 O21 C20P 120.4(9) . .
O21 C22 C23 119.8(8) . .
O21 C22 C27 118.9(8) . .
C23 C22 C27 121.2(8) . .
C24 C23 C22 117.2(8) . .
C24 C23 C83 121.3(8) . .
C22 C23 C83 121.5(8) . .
C23 C24 C25 123.6(9) . .
C26 C25 C24 116.7(8) . .
C26 C25 C77 121.6(8) . .
C24 C25 C77 121.7(9) . .
C25 C26 C27 122.2(8) . .
C25 C26 O38 118.3(8) . .
C27 C26 O38 119.4(8) . .
O28 C27 C26 121.3(8) 2_766 .
O28 C27 C22 119.7(8) 2_766 .
C26 C27 C22 119.0(8) . .
C27 O28 C29 117.4(7) 2_766 .
O28 C29 C30 109.8(8) . .
C31 C30 C35 118.0(9) . .
C31 C30 C29 120.7(9) . .
C35 C30 C29 121.2(8) . .
C30 C31 C32 121.0(10) . .
C31 C32 C33 119.8(10) . .
C34 C33 C32 119.8(10) . .
C35 C34 C33 119.7(9) . .
C35 C34 C36 121.6(8) . .
C33 C34 C36 118.7(9) . .
C34 C35 C30 121.6(8) . .
O37 C36 C34 107.7(8) . .
C59 O37 C36 115.3(8) . .
C26 O38 C39P 121.9(10) . .
C26 O38 C39E 106.5(12) . .
O38 C39P C40P 107.1(15) . .
C39P C40P C41P 112.5(17) . .
O42 C41P C40P 107.2(18) . .
C40E C39E O38 107.1(20) . .
O42 C40E C39E 112.5(21) . .
C43 O42 C40E 124.5(13) . .
C43 O42 C41P 113.8(11) . .
O42 C43 C44 119.5(8) . .
O42 C43 C48 120.6(9) . .
C44 C43 C48 119.7(9) . .
C43 C44 C45 118.2(9) . .
C43 C44 C77 120.3(8) . .
C45 C44 C77 121.3(8) . .
C44 C45 C46 123.5(9) . .
C45 C46 C47 116.4(9) . .
C45 C46 C71 121.8(9) . .
C47 C46 C71 121.6(8) . .
C48 C47 O49 120.4(9) . .
C48 C47 C46 121.4(9) . .
O49 C47 C46 118.1(9) . .
C47 C48 O1 119.9(9) . .
C47 C48 C43 120.7(9) . .
O1 C48 C43 119.4(9) . .
C50P O49 C47 122.4(12) . .
C47 O49 C50E 107.3(15) . .
O49 C50P C51P 107.0(17) . .
C52P C51P C50P 113.4(18) . .
O53 C52P C51P 114.2(16) . .
C51E C50E O49 129.8(33) . .
C50E C51E O53 99.1(32) . .
C52P O53 C54 121.7(11) . .
C54 O53 C51E 91.8(18) . .
C59 C54 O53 122.3(10) . .
C59 C54 C55 120.7(10) . .
O53 C54 C55 116.8(9) . .
C56 C55 C54 115.9(9) . .
C56 C55 C71 122.9(9) . .
C54 C55 C71 121.2(9) . .
C57 C56 C55 124.9(9) . .
C56 C57 C58 115.5(9) . .
C56 C57 C65 121.9(9) . .
C58 C57 C65 122.6(9) . .
C59 C58 O60 122.7(9) . .
C59 C58 C57 120.8(9) . .
O60 C58 C57 116.4(8) . .
C54 C59 C58 122.2(10) . .
C54 C59 O37 120.7(9) . .
C58 C59 O37 117.1(9) . .
C58 O60 C61P 113.7(10) . .
C58 O60 C61E 128.5(14) . .
O60 C61P C62P 103.4(16) . .
C63P C62P C61P 111.2(17) . .
O64 C63P C62P 113.2(16) . .
O60 C61E C62E 106.4(22) . .
O64 C62E C61E 103.8(22) . .
C12 O64 C63P 123.4(10) . .
C12 O64 C62E 102.1(14) . .
C57 C65 C13 112.3(8) . .
C57 C65 C66 112.3(8) . .
C13 C65 C66 112.5(8) . .
C67 C66 C65 115.9(8) . .
C66 C67 C68 114.4(9) . .
C69 C68 C67 114.8(10) . .
C68 C69 C70 111.7(11) . .
C46 C71 C55 111.5(8) . .
C46 C71 C72 113.2(9) . .
C55 C71 C72 114.1(8) . .
C71 C72 C73 115.3(9) . .
C74 C73 C72 118.2(11) . .
C73 C74 C75 118.5(14) . .
C74 C75 C76 113.6(16) . .
C78 C77 C25 113.5(8) . .
C78 C77 C44 112.9(8) . .
C25 C77 C44 110.0(8) . .
C79 C78 C77 112.9(9) . .
C78 C79 C80 116.1(10) . .
C81 C80 C79 111.0(11) . .
C82 C81 C80 114.3(13) . .
C15 C83 C84 113.2(7) . .
C15 C83 C23 110.9(7) . .
C84 C83 C23 112.8(7) . .
C85 C84 C83 111.9(8) . .
C86 C85 C84 114.0(11) . .
C87' C86 C85 122.6(16) . .
C87 C86 C85 124.4(15) . .
C86 C87 C88 111.3(17) . .
C5S C1S C2S 90.7(37) . .
C4S C2S C3S 115.8(26) . 2_676
C4S C2S C1S 135.5(28) . .
C3S C2S C1S 108.4(26) 2_676 .
C4S C2S C5S 99.5(28) . .
C3S C2S C5S 143.6(30) 2_676 .
C1S C2S C5S 36.1(18) . .
C2S C3S C4S 125.4(22) 2_676 .
C2S C4S C3S 118.7(23) . .
C1S C5S C2S 53.3(30) . .
C9X C8X O7X 30.5(71) 2_766 .
C9X C8X C4X 68.8(72) 2_766 2_766
O7X C8X C4X 40.5(56) . 2_766
C9X O7X C4X 110.2(100) 2_766 2_766
C9X O7X C1X 144.0(85) 2_766 .
C4X O7X C1X 34.5(91) 2_766 .
C9X O7X C8X 33.8(84) 2_766 .
C4X O7X C8X 79.9(68) 2_766 .
C1X O7X C8X 111.3(12) . .
C9X O7X C5X 147.2(100) 2_766 2_766
C4X O7X C5X 50.4(50) 2_766 2_766
C1X O7X C5X 30.6(44) . 2_766
C8X O7X C5X 128.2(59) . 2_766
C4X C1X C5X 107.2(100) 2_766 2_766
C4X C1X C2X 140.3(100) 2_766 .
C5X C1X C2X 33.1(100) 2_766 .
C4X C1X C6X 89.4(87) 2_766 .
C5X C1X C6X 137.6(100) 2_766 .
C2X C1X C6X 120.0 . .
C4X C1X O7X 48.3(100) 2_766 .
C5X C1X O7X 99.6(73) 2_766 .
C2X C1X O7X 119.5(9) . .
C6X C1X O7X 119.6(9) . .
C4X C1X C3X 59.8(84) 2_766 2_766
C5X C1X C3X 141.6(100) 2_766 2_766
C2X C1X C3X 144.3(52) . 2_766
C6X C1X C3X 29.6(54) . 2_766
O7X C1X C3X 95.6(36) . 2_766
C4X C1X C6X 139.5(100) 2_766 2_766
C5X C1X C6X 52.3(54) 2_766 2_766
C2X C1X C6X 32.5(49) . 2_766
C6X C1X C6X 89.7(48) . 2_766
O7X C1X C6X 150.7(48) . 2_766
C3X C1X C6X 111.8(83) 2_766 2_766
C4X C1X C9X 36.0(100) 2_766 2_766
C5X C1X C9X 105.6(99) 2_766 2_766
C2X C1X C9X 129.9(36) . 2_766
C6X C1X C9X 110.0(36) . 2_766
O7X C1X C9X 12.8(33) . 2_766
C3X C1X C9X 84.1(48) 2_766 2_766
C6X C1X C9X 157.8(90) 2_766 2_766
C5X C2X C6X 106.0(100) 2_766 2_766
C5X C2X C3X 139.3(100) 2_766 .
C6X C2X C3X 33.4(87) 2_766 .
C5X C2X C1X 39.7(100) 2_766 .
C6X C2X C1X 95.1(69) 2_766 .
C3X C2X C1X 120.0 . .
C5X C2X C4X 25.5(71) 2_766 2_766
C6X C2X C4X 99.6(98) 2_766 2_766
C3X C2X C4X 129.0(36) . 2_766
C1X C2X C4X 14.2(58) . 2_766
C6X C3X C2X 40.7(100) 2_766 .
C6X C3X C4X 89.3(100) 2_766 .
C2X C3X C4X 120.0 . .
C6X C3X C1X 59.8(93) 2_766 2_766
C2X C3X C1X 93.3(37) . 2_766
C4X C3X C1X 29.6(45) . 2_766
C6X C3X C5X 26.1(73) 2_766 2_766
C2X C3X C5X 14.6(55) . 2_766
C4X C3X C5X 109.5(35) . 2_766
C1X C3X C5X 81.1(48) 2_766 2_766
C1X C4X O7X 97.3(100) 2_766 2_766
C1X C4X C5X 39.7(100) 2_766 .
O7X C4X C5X 94.1(61) 2_766 .
C1X C4X C3X 90.6(94) 2_766 .
O7X C4X C3X 131.6(78) 2_766 .
C5X C4X C3X 120.01(8) . .
C1X C4X C9X 126.0(100) 2_766 .
O7X C4X C9X 29.2(60) 2_766 .
C5X C4X C9X 118.6(9) . .
C3X C4X C9X 118.5(9) . .
C1X C4X C6X 60.7(82) 2_766 2_766
O7X C4X C6X 129.9(100) 2_766 2_766
C5X C4X C6X 93.0(39) . 2_766
C3X C4X C6X 29.9(46) . 2_766
C9X C4X C6X 135.2(64) . 2_766
C1X C4X C8X 147.6(100) 2_766 2_766
O7X C4X C8X 59.7(49) 2_766 2_766
C5X C4X C8X 149.9(45) . 2_766
C3X C4X C8X 89.8(47) . 2_766
C9X C4X C8X 32.1(41) . 2_766
C6X C4X C8X 114.8(79) 2_766 2_766
C1X C4X C2X 25.5(74) 2_766 2_766
O7X C4X C2X 95.5(83) 2_766 2_766
C5X C4X C2X 14.3(56) . 2_766
C3X C4X C2X 109.9(34) . 2_766
C9X C4X C2X 123.3(49) . 2_766
C6X C4X C2X 81.2(46) 2_766 2_766
C8X C4X C2X 155.2(78) 2_766 2_766
C2X C5X C1X 107.1(100) 2_766 2_766
C2X C5X C4X 140.2(100) 2_766 .
C1X C5X C4X 33.1(92) 2_766 .
C2X C5X C6X 40.7(100) 2_766 .
C1X C5X C6X 95.7(67) 2_766 .
C4X C5X C6X 119.99(8) . .
C2X C5X O7X 131.9(100) 2_766 2_766
C1X C5X O7X 49.8(50) 2_766 2_766
C4X C5X O7X 35.5(39) . 2_766
C6X C5X O7X 144.5(47) . 2_766
C2X C5X C3X 26.1(66) 2_766 2_766
C1X C5X C3X 100.4(99) 2_766 2_766
C4X C5X C3X 129.4(36) . 2_766
C6X C5X C3X 14.6(63) . 2_766
O7X C5X C3X 143.8(99) 2_766 2_766
C3X C6X C2X 106.0(100) 2_766 2_766
C3X C6X C5X 139.3(100) 2_766 .
C2X C6X C5X 33.3(100) 2_766 .
C3X C6X C1X 90.6(87) 2_766 .
C2X C6X C1X 138.3(99) 2_766 .
C5X C6X C1X 120.0 . .
C3X C6X C4X 60.7(77) 2_766 2_766
C2X C6X C4X 142.0(100) 2_766 2_766
C5X C6X C4X 144.5(52) . 2_766
C1X C6X C4X 29.9(54) . 2_766
C3X C6X C1X 139.4(100) 2_766 2_766
C2X C6X C1X 52.4(57) 2_766 2_766
C5X C6X C1X 32.0(46) . 2_766
C1X C6X C1X 90.3(43) . 2_766
C4X C6X C1X 112.5(82) 2_766 2_766
O7X C9X C8X 115.7(100) 2_766 2_766
O7X C9X C4X 40.6(86) 2_766 .
C8X C9X C4X 79.0(69) 2_766 .
O7X C9X C1X 23.2(55) 2_766 2_766
C8X C9X C1X 93.7(78) 2_766 2_766
C4X C9X C1X 18.0(55) . 2_766

loop_
_geom_bond_atom_site_label_1
_geom_bond_atom_site_label_2
_geom_bond_distance
_geom_bond_site_symmetry_2
O1 C48 1.380(12) .
O1 C2 1.447(11) .
C2 C3 1.487(13) .
C3 C8 1.380(12) .
C3 C4 1.389(12) .
C4 C5 1.399(13) .
C5 C6 1.377(13) .
C6 C7 1.401(12) .
C7 C8 1.375(12) .
C7 C9 1.504(13) .
C9 O10 1.413(11) .
O10 C11 1.399(11) 2_766
C11 C16 1.378(13) .
C11 C12 1.383(13) .
C11 O10 1.399(11) 2_766
C12 C13 1.386(13) .
C12 O64 1.392(11) .
C13 C14 1.395(13) .
C13 C65 1.527(13) .
C14 C15 1.394(12) .
C15 C16 1.406(13) .
C15 C83 1.523(12) .
C16 O17 1.369(11) .
O17 C18P 1.42(2) .
O17 C18E 1.50(4) .
C18P C19P 1.49(2) .
C19P C20P 1.48(2) .
C20P O21 1.47(2) .
C18E C19E 1.22(5) .
C19E O21 1.41(4) .
O21 C22 1.391(11) .
C22 C23 1.394(13) .
C22 C27 1.398(12) .
C23 C24 1.385(12) .
C23 C83 1.537(12) .
C24 C25 1.405(13) .
C25 C26 1.381(13) .
C25 C77 1.531(13) .
C26 C27 1.383(12) .
C26 O38 1.390(11) .
C27 O28 1.362(10) 2_766
O28 C27 1.362(11) 2_766
O28 C29 1.404(12) .
C29 C30 1.480(14) .
C30 C31 1.380(13) .
C30 C35 1.405(12) .
C31 C32 1.383(14) .
C32 C33 1.394(14) .
C33 C34 1.384(13) .
C34 C35 1.365(12) .
C34 C36 1.504(13) .
C36 O37 1.435(11) .
O37 C59 1.400(12) .
O38 C39P 1.42(2) .
O38 C39E 1.53(3) .
C39P C40P 1.52(3) .
C40P C41P 1.56(3) .
C41P O42 1.48(2) .
C39E C40E 1.51(4) .
C40E O42 1.39(3) .
O42 C43 1.371(11) .
C43 C44 1.383(13) .
C43 C48 1.390(13) .
C44 C45 1.383(13) .
C44 C77 1.552(13) .
C45 C46 1.389(13) .
C46 C47 1.393(13) .
C46 C71 1.519(14) .
C47 C48 1.370(14) .
C47 O49 1.385(12) .
O49 C50P 1.35(2) .
O49 C50E 1.56(3) .
C50P C51P 1.55(3) .
C51P C52P 1.44(3) .
C52P O53 1.40(2) .
C50E C51E 1.38(5) .
C51E O53 1.79(5) .
O53 C54 1.403(13) .
C54 C59 1.349(14) .
C54 C55 1.406(14) .
C55 C56 1.394(13) .
C55 C71 1.522(14) .
C56 C57 1.378(13) .
C57 C58 1.416(14) .
C57 C65 1.519(13) .
C58 C59 1.356(14) .
C58 O60 1.389(12) .
O60 C61P 1.46(2) .
O60 C61E 1.47(3) .
C61P C62P 1.58(3) .
C62P C63P 1.45(3) .
C63P O64 1.40(2) .
C61E C62E 1.57(4) .
C62E O64 1.54(3) .
C65 C66 1.545(13) .
C66 C67 1.490(13) .
C67 C68 1.515(15) .
C68 C69 1.49(2) .
C69 C70 1.54(2) .
C71 C72 1.523(15) .
C72 C73 1.57(2) .
C73 C74 1.45(2) .
C74 C75 1.49(2) .
C75 C76 1.54(3) .
C77 C78 1.511(13) .
C78 C79 1.485(15) .
C79 C80 1.53(2) .
C80 C81 1.50(2) .
C81 C82 1.47(2) .
C83 C84 1.533(13) .
C84 C85 1.500(14) .
C85 C86 1.49(2) .
C86 C87' 1.34(2) .
C86 C87 1.45(2) .
C87 C88 1.52(2) .
C1S C5S 1.16(6) .
C1S C2S 1.58(3) .
C2S C4S 1.30(3) .
C2S C3S 1.40(3) 2_676
C2S C5S 1.97(6) .
C3S C2S 1.40(3) 2_676
C3S C4S 1.46(3) .
C8X C9X 0.86(12) 2_766
C8X O7X 1.394(10) .
C8X C4X 1.59(10) 2_766
O7X C9X 0.78(11) 2_766
O7X C4X 1.05(14) 2_766
O7X C1X 1.393(11) .
O7X C5X 1.80(12) 2_766
C1X C4X 0.79(15) 2_766
C1X C5X 0.93(14) 2_766
C1X C2X 1.39 .
C1X C6X 1.39 .
C1X C3X 1.61(13) 2_766
C1X C6X 1.75(11) 2_766
C1X C9X 2.08(10) 2_766
C2X C5X 0.79(15) 2_766
C2X C6X 0.94(15) 2_766
C2X C3X 1.39 .
C2X C4X 2.06(11) 2_766
C3X C6X 0.79(13) 2_766
C3X C4X 1.39 .
C3X C1X 1.61(13) 2_766
C3X C5X 2.06(12) 2_766
C4X C1X 0.79(13) 2_766
C4X O7X 1.05(12) 2_766
C4X C5X 1.39 .
C4X C9X 1.510(9) .
C4X C6X 1.59(15) 2_766
C4X C8X 1.59(10) 2_766
C4X C2X 2.06(13) 2_766
C5X C2X 0.79(15) 2_766
C5X C1X 0.93(14) 2_766
C5X C6X 1.39 .
C5X O7X 1.80(11) 2_766
C5X C3X 2.06(11) 2_766
C6X C3X 0.79(16) 2_766
C6X C2X 0.94(14) 2_766
C6X C4X 1.59(12) 2_766
C6X C1X 1.75(11) 2_766
C9X O7X 0.78(11) 2_766
C9X C8X 0.86(12) 2_766
C9X C1X 2.08(10) 2_766
